data_7703824
loop_
_publ_author_name
'Estevan, Francisco'
'Feliz, Marta'

_publ_section_title
;
 Configurational landscape of chiral iron(ii) bis(phosphane) complexes.
;
_journal_issue 14
_journal_name_full 'Dalton transactions (Cambridge, England : 2003)'
_journal_page_first 4528
_journal_page_last 4538
_journal_paper_doi 10.1039/c9dt04821a
_journal_volume 49
_journal_year 2020
_chemical_absolute_configuration rm
_chemical_formula_moiety 'C36 H56 Fe I P4, Cl O4'
_chemical_formula_sum 'C36 H56 Cl Fe I O4 P4'
_chemical_formula_weight 894.88
_chemical_name_common delta-[FeI{(S,S)-Me-DuPhos}2](ClO4)
_space_group_crystal_system orthorhombic
_space_group_IT_number 19
_space_group_name_Hall 'P 2ac 2ab'
_space_group_name_H-M_alt 'P 21 21 21'
_atom_sites_solution_hydrogens geom
_atom_sites_solution_primary direct
_audit_creation_date 2019-08-23
_audit_creation_method
;
Olex2 1.2
(compiled 2018.05.29 svn.r3508 for OlexSys, GUI svn.r5506)
;
_audit_update_record
;
2019-09-09 deposited with the CCDC.	2020-03-20 downloaded from the CCDC.
;
_cell_angle_alpha 90
_cell_angle_beta 90
_cell_angle_gamma 90
_cell_formula_units_Z 8
_cell_length_a 11.23747(14)
_cell_length_b 20.9195(3)
_cell_length_c 33.7258(4)
_cell_measurement_reflns_used 36898
_cell_measurement_temperature 293(2)
_cell_measurement_theta_max 28.6240
_cell_measurement_theta_min 3.1710
_cell_volume 7928.34(18)
_computing_cell_refinement
;
CrysAlisPro, Agilent Technologies,
Version 1.171.37.31 (release 14-01-2014 CrysAlis171 .NET)
(compiled Jan 14 2014,18:38:05)
;
_computing_data_collection
;
CrysAlisPro, Agilent Technologies,
Version 1.171.37.31 (release 14-01-2014 CrysAlis171 .NET)
(compiled Jan 14 2014,18:38:05)
;
_computing_data_reduction
;
CrysAlisPro, Agilent Technologies,
Version 1.171.37.31 (release 14-01-2014 CrysAlis171 .NET)
(compiled Jan 14 2014,18:38:05)
;
_computing_molecular_graphics 'Olex2 (Dolomanov et al., 2009)'
_computing_publication_material 'Olex2 (Dolomanov et al., 2009)'
_computing_structure_refinement 'ShelXL (Sheldrick, 2015)'
_computing_structure_solution 'ShelXS (Sheldrick, 2008)'
_diffrn_ambient_temperature 293(2)
_diffrn_detector 'CCD plate'
_diffrn_detector_area_resol_mean 10.4051
_diffrn_detector_type Atlas
_diffrn_measured_fraction_theta_full 0.997
_diffrn_measured_fraction_theta_max 0.949
_diffrn_measurement_details
;
#__ type_ start__ end____ width___ exp.time_
  1 omega  -20.00   29.70   0.7000   50.0000
omega____ theta____ kappa____ phi______ frames
    -      -15.6603  -99.0000 -180.0000 71

#__ type_ start__ end____ width___ exp.time_
  2 omega -109.00  -55.10   0.7000   50.0000
omega____ theta____ kappa____ phi______ frames
    -      -15.6603  178.0000 -120.0000 77

#__ type_ start__ end____ width___ exp.time_
  3 omega -112.00  -57.40   0.7000   50.0000
omega____ theta____ kappa____ phi______ frames
    -      -15.6603 -178.0000 -180.0000 78

#__ type_ start__ end____ width___ exp.time_
  4 omega  -20.00  100.40   0.7000   50.0000
omega____ theta____ kappa____ phi______ frames
    -       16.9103   38.0000 -150.0000 172

#__ type_ start__ end____ width___ exp.time_
  5 omega  -72.00   99.50   0.7000   50.0000
omega____ theta____ kappa____ phi______ frames
    -       16.9103  -19.0000 -150.0000 245

#__ type_ start__ end____ width___ exp.time_
  6 omega  -70.00   15.40   0.7000   50.0000
omega____ theta____ kappa____ phi______ frames
    -       16.9103  -67.0000   48.2429 122
;
_diffrn_measurement_device 'four-circle diffractometer'
_diffrn_measurement_device_type 'SuperNova, Dual, Cu at zero, Atlas'
_diffrn_measurement_method '\w scans'
_diffrn_orient_matrix_UB_11 0.0493685000
_diffrn_orient_matrix_UB_12 0.0022281000
_diffrn_orient_matrix_UB_13 0.0130209000
_diffrn_orient_matrix_UB_21 0.0213348000
_diffrn_orient_matrix_UB_22 -0.0298371000
_diffrn_orient_matrix_UB_23 -0.0070255000
_diffrn_orient_matrix_UB_31 0.0330383000
_diffrn_orient_matrix_UB_32 0.0159648000
_diffrn_orient_matrix_UB_33 -0.0149414000
_diffrn_radiation_monochromator mirror
_diffrn_radiation_probe x-ray
_diffrn_radiation_type MoK\a
_diffrn_radiation_wavelength 0.71073
_diffrn_reflns_av_R_equivalents 0.0441
_diffrn_reflns_av_unetI/netI 0.0355
_diffrn_reflns_Laue_measured_fraction_full 0.997
_diffrn_reflns_Laue_measured_fraction_max 0.949
_diffrn_reflns_limit_h_max 15
_diffrn_reflns_limit_h_min -15
_diffrn_reflns_limit_k_max 27
_diffrn_reflns_limit_k_min -27
_diffrn_reflns_limit_l_max 44
_diffrn_reflns_limit_l_min -40
_diffrn_reflns_number 93611
_diffrn_reflns_point_group_measured_fraction_full 0.998
_diffrn_reflns_point_group_measured_fraction_max 0.918
_diffrn_reflns_theta_full 25.242
_diffrn_reflns_theta_max 29.103
_diffrn_reflns_theta_min 2.922
_diffrn_source 'SuperNova (Mo) X-ray Source'
_exptl_absorpt_coefficient_mu 1.424
_exptl_absorpt_correction_T_max 0.843
_exptl_absorpt_correction_T_min 0.571
_exptl_absorpt_correction_type gaussian
_exptl_absorpt_process_details
;
CrysAlisPro, Agilent Technologies,
Version 1.171.37.31 (release 14-01-2014 CrysAlis171 .NET)
(compiled Jan 14 2014,18:38:05)
Numerical absorption correction based on gaussian integration over
			a multifaceted crystal model
Empirical absorption correction using spherical harmonics,
 implemented in SCALE3 ABSPACK scaling algorithm.
;
_exptl_crystal_density_diffrn 1.499
_exptl_crystal_description block
_exptl_crystal_F_000 3680
_exptl_crystal_recrystallization_method 'Re-crystallisation from solvent: THF-d8'
_exptl_crystal_size_max 0.2894
_exptl_crystal_size_mid 0.187
_exptl_crystal_size_min 0.0625
_refine_diff_density_max 0.904
_refine_diff_density_min -1.441
_refine_diff_density_rms 0.096
_refine_ls_abs_structure_details
;
 Flack x determined using 6797 quotients [(I+)-(I-)]/[(I+)+(I-)]
 (Parsons, Flack and Wagner, Acta Cryst. B69 (2013) 249-259).
;
_refine_ls_abs_structure_Flack -0.011(6)
_refine_ls_extinction_method none
_refine_ls_goodness_of_fit_ref 1.060
_refine_ls_hydrogen_treatment constr
_refine_ls_matrix_type full
_refine_ls_number_parameters 821
_refine_ls_number_reflns 19581
_refine_ls_number_restraints 0
_refine_ls_restrained_S_all 1.060
_refine_ls_R_factor_all 0.0509
_refine_ls_R_factor_gt 0.0397
_refine_ls_shift/su_max 0.001
_refine_ls_shift/su_mean 0.000
_refine_ls_structure_factor_coef Fsqd
_refine_ls_weighting_details 'w=1/[\s^2^(Fo^2^)+(0.0498P)^2^+11.1151P] where P=(Fo^2^+2Fc^2^)/3'
_refine_ls_weighting_scheme calc
_refine_ls_wR_factor_gt 0.1011
_refine_ls_wR_factor_ref 0.1098
_reflns_Friedel_coverage 0.777
_reflns_Friedel_fraction_full 0.999
_reflns_Friedel_fraction_max 0.882
_reflns_number_gt 17109
_reflns_number_total 19581
_reflns_threshold_expression 'I > 2\s(I)'
_cod_data_source_file c9dt04821a2.cif
_cod_data_source_block str1619
_cod_depositor_comments 'Adding full bibliography for 7703821--7703824.cif.'
_cod_database_code 7703824
_shelx_shelxl_version_number 2018/3
_chemical_oxdiff_formula 'C48 D8 B F4 O P4 Fe'
_shelx_space_group_comment
;
The symmetry employed for this shelxl refinement is uniquely defined
by the following loop, which should always be used as a source of
symmetry information in preference to the above space-group names.
They are only intended as comments.
;
_shelx_estimated_absorpt_t_max 0.916
_shelx_estimated_absorpt_t_min 0.683
_reflns_odcompleteness_completeness 99.71
_reflns_odcompleteness_iscentric 1
_reflns_odcompleteness_theta 26.32
_olex2_refinement_description
;
1. Fixed Uiso
 At 1.2 times of:
  All C(H) groups, All C(H,H) groups
 At 1.5 times of:
  All C(H,H,H) groups
2. Others
 Fixed Sof: O2(0.51) O8(0.54) O9(0.49) O10(0.46)
3.a Ternary CH refined with riding coordinates:
 C3(H3), C6(H6), C9(H9), C5(H5), C12(H12), C11(H11), C13(H13), C19(H19),
 C21(H21), C26(H26), C24(H24), C29(H29), C30(H30), C38(H38), C34(H34), C40(H40)
3.b Secondary CH2 refined with riding coordinates:
 C2(H2A,H2B), C8(H8A,H8B), C7(H7A,H7B), C10(H10A,H10B), C25(H25A,H25B),
 C39(H39A,H39B), C45(H45A,H45B), C54(H54A,H54B), C59(H59A,H59B), C58(H58A,H58B),
  C55(H55A,H55B), C66(H66A,H66B), C65(H65A,H65B), C74(H74A,H74B), C71(H71A,
 H71B), C72(H72A,H72B)
3.c Aromatic/amide H refined with riding coordinates:
 C17(H17), C15(H15), C33(H33), C37(H37), C42(H42), C48(H48), C47(H47),
 C49(H49), C50(H50), C52(H52), C51(H51), C63(H63), C62(H62), C64(H64), C70(H70),
  C73(H73)
3.d Idealised Me refined as rotating group:
 C22(H22A,H22B,H22C), C20(H20A,H20B,H20C), C27(H27A,H27B,H27C), C31(H31A,H31B,
 H31C), C28(H28A,H28B,H28C), C41(H41A,H41B,H41C), C44(H44A,H44B,H44C), C43(H43A,
 H43B,H43C), C61(H61A,H61B,H61C), C57(H57A,H57B,H57C), C60(H60A,H60B,H60C),
 C53(H53A,H53B,H53C), C68(H68A,H68B,H68C), C67(H67A,H67B,H67C), C69(H69A,H69B,
 H69C), C75(H75A,H75B,H75C)
;
_olex2_date_sample_data_collection 2014-02-27
_olex2_submission_special_instructions 'No special instructions were received'

loop_
_space_group_symop_operation_xyz
'x, y, z'
'-x+1/2, -y, z+1/2'
'x+1/2, -y+1/2, -z'
'-x, y+1/2, -z+1/2'

loop_
_atom_site_label
_atom_site_type_symbol
_atom_site_fract_x
_atom_site_fract_y
_atom_site_fract_z
_atom_site_U_iso_or_equiv
_atom_site_adp_type
_atom_site_occupancy
_atom_site_site_symmetry_order
_atom_site_calc_flag
_atom_site_refinement_flags_posn
_atom_site_refinement_flags_adp
_atom_site_refinement_flags_occupancy
_atom_site_disorder_assembly
_atom_site_disorder_group
Fe1 Fe 0.69543(6) 0.83013(3) 0.09983(2) 0.01895(14) Uani 1 1 d . . . . .
I1 I 0.70453(3) 0.84188(2) 0.02340(2) 0.03144(9) Uani 1 1 d . . . . .
P1 P 0.52375(12) 0.79920(6) 0.13170(4) 0.0215(3) Uani 1 1 d . . . . .
P2 P 0.86700(12) 0.85133(7) 0.13398(4) 0.0258(3) Uani 1 1 d . . . . .
P3 P 0.60633(12) 0.92733(6) 0.10427(4) 0.0250(3) Uani 1 1 d . . . . .
P4 P 0.78169(12) 0.73235(6) 0.09510(4) 0.0227(3) Uani 1 1 d . . . . .
Fe2 Fe 0.71109(6) 1.16353(3) -0.09779(2) 0.01847(13) Uani 1 1 d . . . . .
I2 I 0.71464(4) 1.15898(2) -0.02098(2) 0.03216(9) Uani 1 1 d . . . . .
P5 P 0.85088(12) 1.21962(6) -0.13323(4) 0.0227(3) Uani 1 1 d . . . . .
P6 P 0.56068(12) 1.10876(7) -0.12800(4) 0.0240(3) Uani 1 1 d . . . . .
P7 P 0.62743(14) 1.26187(7) -0.09470(4) 0.0288(3) Uani 1 1 d . . . . .
P8 P 0.79858(12) 1.06590(6) -0.10106(4) 0.0206(2) Uani 1 1 d . . . . .
C1 C 0.7676(5) 1.2839(3) -0.15881(16) 0.0285(12) Uani 1 1 d . . . . .
C2 C 0.8705(6) 0.9785(3) -0.0459(2) 0.0401(15) Uani 1 1 d . . . . .
H2A H 0.892547 1.005780 -0.023808 0.048 Uiso 1 1 calc R . . . .
H2B H 0.862025 0.935077 -0.036157 0.048 Uiso 1 1 calc R . . . .
C3 C 0.7526(5) 1.0016(3) -0.06441(17) 0.0293(12) Uani 1 1 d . . . . .
H3 H 0.703935 1.021273 -0.043607 0.035 Uiso 1 1 calc R . . . .
C6 C 0.9084(5) 0.7191(3) 0.05918(18) 0.0318(12) Uani 1 1 d . . . . .
H6 H 0.912942 0.755453 0.040937 0.038 Uiso 1 1 calc R . . . .
C9 C 0.7037(5) 0.6568(3) 0.08119(17) 0.0307(11) Uani 1 1 d . . . . .
H9 H 0.671781 0.635886 0.104919 0.037 Uiso 1 1 calc R . . . .
C8 C 0.8008(6) 0.6152(3) 0.06252(19) 0.0381(14) Uani 1 1 d . . . . .
H8A H 0.851231 0.596932 0.082934 0.046 Uiso 1 1 calc R . . . .
H8B H 0.765472 0.580627 0.047395 0.046 Uiso 1 1 calc R . . . .
C7 C 0.8729(6) 0.6584(3) 0.03560(18) 0.0399(14) Uani 1 1 d . . . . .
H7A H 0.826039 0.670164 0.012577 0.048 Uiso 1 1 calc R . . . .
H7B H 0.943641 0.636172 0.026554 0.048 Uiso 1 1 calc R . . . .
C5 C 0.4847(5) 0.9468(3) 0.06782(19) 0.0337(13) Uani 1 1 d . . . . .
H5 H 0.481199 0.912692 0.047962 0.040 Uiso 1 1 calc R . . . .
C12 C 0.4327(5) 1.0629(3) -0.10484(19) 0.0355(13) Uani 1 1 d . . . . .
H12 H 0.434308 1.020220 -0.116869 0.043 Uiso 1 1 calc R . . . .
C10 C 0.9660(6) 0.9813(3) -0.0782(2) 0.0385(14) Uani 1 1 d . . . . .
H10A H 0.950004 0.949799 -0.098673 0.046 Uiso 1 1 calc R . . . .
H10B H 1.044061 0.972878 -0.067100 0.046 Uiso 1 1 calc R . . . .
C11 C 0.9607(5) 1.0491(3) -0.09557(17) 0.0264(11) Uani 1 1 d . . . . .
H11 H 0.999737 1.050222 -0.121543 0.032 Uiso 1 1 calc R . . . .
C13 C 0.9900(6) 1.2625(3) -0.11638(19) 0.0362(14) Uani 1 1 d . . . . .
H13 H 0.985769 1.305663 -0.127624 0.043 Uiso 1 1 calc R . . . .
C17 C 0.8689(6) 0.6605(3) 0.16150(18) 0.0375(13) Uani 1 1 d . . . . .
H17 H 0.834448 0.623873 0.150926 0.045 Uiso 1 1 calc R . . . .
C15 C 0.4091(5) 0.8639(3) 0.19624(19) 0.0353(13) Uani 1 1 d . . . . .
H15 H 0.373703 0.825253 0.202976 0.042 Uiso 1 1 calc R . . . .
C16 C 0.8523(5) 0.7202(3) 0.14306(16) 0.0282(11) Uani 1 1 d . . . . .
C14 C 0.4824(5) 0.8679(3) 0.16302(17) 0.0278(11) Uani 1 1 d . . . . .
C19 C 0.3758(5) 0.7744(3) 0.10942(17) 0.0304(12) Uani 1 1 d . . . . .
H19 H 0.315787 0.800701 0.122829 0.037 Uiso 1 1 calc R . . . .
C22 C 0.5908(6) 0.7355(3) 0.20470(17) 0.0351(13) Uani 1 1 d . . . . .
H22A H 0.666089 0.756582 0.201618 0.053 Uiso 1 1 calc GR . . . .
H22B H 0.602808 0.694411 0.216748 0.053 Uiso 1 1 calc GR . . . .
H22C H 0.539900 0.760901 0.221255 0.053 Uiso 1 1 calc GR . . . .
C20 C 0.3557(5) 0.7851(3) 0.06535(18) 0.0349(13) Uani 1 1 d . . . . .
H20A H 0.341344 0.829670 0.060522 0.052 Uiso 1 1 calc GR . . . .
H20B H 0.288101 0.760665 0.056793 0.052 Uiso 1 1 calc GR . . . .
H20C H 0.424942 0.771717 0.050902 0.052 Uiso 1 1 calc GR . . . .
C21 C 0.5329(5) 0.7268(3) 0.16415(16) 0.0266(11) Uani 1 1 d . . . . .
H21 H 0.582855 0.696096 0.149857 0.032 Uiso 1 1 calc R . . . .
C25 C 0.5883(10) 1.3420(4) -0.0336(2) 0.071(3) Uani 1 1 d . . . . .
H25A H 0.573466 1.311628 -0.012410 0.085 Uiso 1 1 calc R . . . .
H25B H 0.604829 1.383331 -0.021772 0.085 Uiso 1 1 calc R . . . .
C26 C 0.4701(7) 1.2809(3) -0.0819(2) 0.0475(18) Uani 1 1 d . . . . .
H26 H 0.423895 1.286155 -0.106312 0.057 Uiso 1 1 calc R . . . .
C23 C 0.6567(6) 1.2992(3) -0.14269(17) 0.0319(12) Uani 1 1 d . . . . .
C24 C 0.6940(8) 1.3203(3) -0.0582(2) 0.0469(17) Uani 1 1 d . . . . .
H24 H 0.751314 1.298118 -0.041174 0.056 Uiso 1 1 calc R . . . .
C29 C 1.0172(5) 0.8793(3) 0.1152(2) 0.0386(15) Uani 1 1 d . . . . .
H29 H 1.075217 0.847823 0.124653 0.046 Uiso 1 1 calc R . . . .
C32 C 0.9031(5) 0.7755(3) 0.15941(17) 0.0300(12) Uani 1 1 d . . . . .
C27 C 1.0188(5) 1.0974(3) -0.0677(2) 0.0362(14) Uani 1 1 d . . . . .
H27A H 1.010400 1.139640 -0.078476 0.054 Uiso 1 1 calc GR . . . .
H27B H 1.101736 1.087447 -0.064824 0.054 Uiso 1 1 calc GR . . . .
H27C H 0.980761 1.095521 -0.042224 0.054 Uiso 1 1 calc GR . . . .
C30 C 0.8589(5) 0.9140(3) 0.17236(18) 0.0340(13) Uani 1 1 d . . . . .
H30 H 0.813812 0.949255 0.160464 0.041 Uiso 1 1 calc R . . . .
C31 C 0.7924(6) 0.8964(3) 0.21062(18) 0.0409(14) Uani 1 1 d . . . . .
H31A H 0.714714 0.880420 0.204083 0.061 Uiso 1 1 calc GR . . . .
H31B H 0.784717 0.933621 0.227053 0.061 Uiso 1 1 calc GR . . . .
H31C H 0.836103 0.864062 0.224620 0.061 Uiso 1 1 calc GR . . . .
C33 C 0.9764(6) 0.7700(4) 0.1928(2) 0.0448(16) Uani 1 1 d . . . . .
H33 H 1.013591 0.805890 0.203254 0.054 Uiso 1 1 calc R . . . .
C28 C 0.6832(6) 0.9463(3) -0.08246(19) 0.0386(15) Uani 1 1 d . . . . .
H28A H 0.614340 0.962528 -0.095945 0.058 Uiso 1 1 calc GR . . . .
H28B H 0.658714 0.917543 -0.061835 0.058 Uiso 1 1 calc GR . . . .
H28C H 0.732937 0.923916 -0.100994 0.058 Uiso 1 1 calc GR . . . .
C35 C 0.7521(5) 1.0327(2) -0.14874(16) 0.0225(10) Uani 1 1 d . . . . .
C38 C 0.4610(5) 1.1565(3) -0.16086(19) 0.0366(13) Uani 1 1 d . . . . .
H38 H 0.445010 1.196599 -0.146842 0.044 Uiso 1 1 calc R . . . .
C37 C 0.5832(5) 1.0181(3) -0.19169(17) 0.0307(12) Uani 1 1 d . . . . .
H37 H 0.503757 1.025698 -0.197845 0.037 Uiso 1 1 calc R . . . .
C39 C 1.0930(6) 1.2283(4) -0.1379(2) 0.0427(16) Uani 1 1 d . . . . .
H39A H 1.160497 1.256951 -0.140575 0.051 Uiso 1 1 calc R . . . .
H39B H 1.118058 1.191136 -0.122946 0.051 Uiso 1 1 calc R . . . .
C36 C 0.6346(5) 1.0481(2) -0.15928(17) 0.0258(11) Uani 1 1 d . . . . .
C34 C 0.6801(6) 1.0069(3) 0.0996(2) 0.0391(14) Uani 1 1 d . . . . .
H34 H 0.698274 1.023644 0.126017 0.047 Uiso 1 1 calc R . . . .
C41 C 0.8592(5) 1.1586(3) -0.20963(16) 0.0327(12) Uani 1 1 d . . . . .
H41A H 0.788661 1.135296 -0.202610 0.049 Uiso 1 1 calc GR . . . .
H41B H 0.907018 1.133208 -0.227181 0.049 Uiso 1 1 calc GR . . . .
H41C H 0.837265 1.197689 -0.222624 0.049 Uiso 1 1 calc GR . . . .
C44 C 0.7945(6) 1.0035(3) 0.0750(3) 0.0516(19) Uani 1 1 d . . . . .
H44A H 0.844311 0.969887 0.085046 0.077 Uiso 1 1 calc GR . . . .
H44B H 0.836033 1.043512 0.076833 0.077 Uiso 1 1 calc GR . . . .
H44C H 0.775026 0.994985 0.047826 0.077 Uiso 1 1 calc GR . . . .
C40 C 0.9298(5) 1.1738(3) -0.17237(16) 0.0267(11) Uani 1 1 d . . . . .
H40 H 0.949481 1.132402 -0.160442 0.032 Uiso 1 1 calc R . . . .
C45 C 0.3539(6) 0.7059(3) 0.1238(2) 0.0398(15) Uani 1 1 d . . . . .
H45A H 0.269066 0.697481 0.124978 0.048 Uiso 1 1 calc R . . . .
H45B H 0.389694 0.675739 0.105567 0.048 Uiso 1 1 calc R . . . .
C42 C 0.5848(6) 1.3443(3) -0.1610(2) 0.0453(16) Uani 1 1 d . . . . .
H42 H 0.510919 1.354513 -0.150284 0.054 Uiso 1 1 calc R . . . .
C43 C 0.3606(6) 0.9554(3) 0.0856(2) 0.0422(15) Uani 1 1 d . . . . .
H43A H 0.339004 0.917628 0.100082 0.063 Uiso 1 1 calc GR . . . .
H43B H 0.304096 0.962581 0.064756 0.063 Uiso 1 1 calc GR . . . .
H43C H 0.360814 0.991467 0.103259 0.063 Uiso 1 1 calc GR . . . .
C46 C 0.5291(5) 0.9272(3) 0.15199(17) 0.0277(11) Uani 1 1 d . . . . .
C48 C 0.3888(7) 0.9183(3) 0.2194(2) 0.0470(17) Uani 1 1 d . . . . .
H48 H 0.341343 0.915386 0.241935 0.056 Uiso 1 1 calc R . . . .
C47 C 0.5070(6) 0.9812(3) 0.1756(2) 0.0417(15) Uani 1 1 d . . . . .
H47 H 0.538599 1.020659 0.168616 0.050 Uiso 1 1 calc R . . . .
C49 C 0.8184(5) 0.9911(3) -0.17195(18) 0.0328(13) Uani 1 1 d . . . . .
H49 H 0.896190 0.981151 -0.164860 0.039 Uiso 1 1 calc R . . . .
C50 C 0.7685(6) 0.9644(3) -0.20582(19) 0.0392(15) Uani 1 1 d . . . . .
H50 H 0.814004 0.938387 -0.222270 0.047 Uiso 1 1 calc R . . . .
C52 C 0.9367(8) 0.6572(4) 0.1954(2) 0.055(2) Uani 1 1 d . . . . .
H52 H 0.944315 0.618287 0.208539 0.066 Uiso 1 1 calc R . . . .
C51 C 0.6497(6) 0.9768(3) -0.21495(18) 0.0375(14) Uani 1 1 d . . . . .
H51 H 0.614802 0.957217 -0.236808 0.045 Uiso 1 1 calc R . . . .
C61 C 0.5101(6) 1.1749(4) -0.20125(19) 0.0452(17) Uani 1 1 d . . . . .
H61A H 0.587587 1.193568 -0.198103 0.068 Uiso 1 1 calc GR . . . .
H61B H 0.457841 1.205328 -0.213546 0.068 Uiso 1 1 calc GR . . . .
H61C H 0.515907 1.137507 -0.217623 0.068 Uiso 1 1 calc GR . . . .
C57 C 1.0338(6) 0.8829(4) 0.0698(2) 0.0463(17) Uani 1 1 d . . . . .
H57A H 1.021294 0.841395 0.058474 0.069 Uiso 1 1 calc GR . . . .
H57B H 1.113001 0.897179 0.063922 0.069 Uiso 1 1 calc GR . . . .
H57C H 0.977282 0.912503 0.058892 0.069 Uiso 1 1 calc GR . . . .
C54 C 0.4084(6) 0.6981(3) 0.1648(2) 0.0371(14) Uani 1 1 d . . . . .
H54A H 0.412448 0.653180 0.171770 0.044 Uiso 1 1 calc R . . . .
H54B H 0.359834 0.719823 0.184427 0.044 Uiso 1 1 calc R . . . .
C59 C 0.3193(6) 1.0953(4) -0.1203(2) 0.052(2) Uani 1 1 d . . . . .
H59A H 0.254155 1.064881 -0.120753 0.063 Uiso 1 1 calc R . . . .
H59B H 0.297373 1.130450 -0.103010 0.063 Uiso 1 1 calc R . . . .
C60 C 0.4338(6) 1.0522(3) -0.0601(2) 0.0424(15) Uani 1 1 d . . . . .
H60A H 0.496694 1.023125 -0.053380 0.064 Uiso 1 1 calc GR . . . .
H60B H 0.358885 1.034548 -0.051968 0.064 Uiso 1 1 calc GR . . . .
H60C H 0.446543 1.092272 -0.046915 0.064 Uiso 1 1 calc GR . . . .
C58 C 0.3436(5) 1.1200(4) -0.1620(2) 0.0511(19) Uani 1 1 d . . . . .
H58A H 0.279736 1.148014 -0.170474 0.061 Uiso 1 1 calc R . . . .
H58B H 0.348901 1.084581 -0.180459 0.061 Uiso 1 1 calc R . . . .
C55 C 0.9855(6) 0.9394(4) 0.1782(2) 0.0476(17) Uani 1 1 d . . . . .
H55A H 1.029705 0.911559 0.195859 0.057 Uiso 1 1 calc R . . . .
H55B H 0.983427 0.981908 0.189676 0.057 Uiso 1 1 calc R . . . .
C53 C 0.6036(6) 0.6701(3) 0.0516(2) 0.0397(14) Uani 1 1 d . . . . .
H53A H 0.543826 0.696017 0.064034 0.059 Uiso 1 1 calc GR . . . .
H53B H 0.568911 0.630360 0.043243 0.059 Uiso 1 1 calc GR . . . .
H53C H 0.635238 0.692160 0.029002 0.059 Uiso 1 1 calc GR . . . .
C63 C 0.7365(7) 1.3620(3) -0.2104(2) 0.0432(16) Uani 1 1 d . . . . .
H63 H 0.764697 1.384201 -0.232324 0.052 Uiso 1 1 calc R . . . .
C62 C 0.8078(6) 1.3161(3) -0.19225(19) 0.0358(13) Uani 1 1 d . . . . .
H62 H 0.882694 1.307064 -0.202544 0.043 Uiso 1 1 calc R . . . .
C66 C 1.0492(5) 1.2083(3) -0.17841(19) 0.0383(15) Uani 1 1 d . . . . .
H66A H 1.106233 1.179948 -0.190903 0.046 Uiso 1 1 calc R . . . .
H66B H 1.038554 1.245498 -0.195236 0.046 Uiso 1 1 calc R . . . .
C64 C 0.6243(7) 1.3746(3) -0.1959(2) 0.0495(19) Uani 1 1 d . . . . .
H64 H 0.574716 1.403031 -0.209123 0.059 Uiso 1 1 calc R . . . .
C65 C 1.0447(6) 0.9413(4) 0.1373(2) 0.0496(18) Uani 1 1 d . . . . .
H65A H 1.014982 0.977530 0.122328 0.060 Uiso 1 1 calc R . . . .
H65B H 1.130120 0.946140 0.140275 0.060 Uiso 1 1 calc R . . . .
C68 C 0.7543(8) 1.3788(3) -0.0777(2) 0.055(2) Uani 1 1 d . . . . .
H68A H 0.817176 1.364592 -0.094801 0.082 Uiso 1 1 calc GR . . . .
H68B H 0.786531 1.406043 -0.057446 0.082 Uiso 1 1 calc GR . . . .
H68C H 0.696569 1.402127 -0.092890 0.082 Uiso 1 1 calc GR . . . .
C67 C 1.0093(7) 1.2710(4) -0.0717(2) 0.0505(18) Uani 1 1 d . . . . .
H67A H 0.949194 1.298849 -0.061238 0.076 Uiso 1 1 calc GR . . . .
H67B H 1.086424 1.289293 -0.067133 0.076 Uiso 1 1 calc GR . . . .
H67C H 1.004434 1.230141 -0.058878 0.076 Uiso 1 1 calc GR . . . .
C70 C 0.4384(7) 0.9754(3) 0.2092(2) 0.0497(18) Uani 1 1 d . . . . .
H70 H 0.425608 1.011016 0.225140 0.060 Uiso 1 1 calc R . . . .
C74 C 0.4804(9) 1.3466(4) -0.0603(3) 0.073(3) Uani 1 1 d . . . . .
H74A H 0.490224 1.380847 -0.079347 0.087 Uiso 1 1 calc R . . . .
H74B H 0.409353 1.354859 -0.044741 0.087 Uiso 1 1 calc R . . . .
C69 C 1.0305(6) 0.7097(3) 0.0791(2) 0.0423(16) Uani 1 1 d . . . . .
H69A H 1.048832 0.746370 0.095058 0.063 Uiso 1 1 calc GR . . . .
H69B H 1.090511 0.704527 0.059083 0.063 Uiso 1 1 calc GR . . . .
H69C H 1.028309 0.672252 0.095556 0.063 Uiso 1 1 calc GR . . . .
C71 C 0.5272(7) 1.0085(3) 0.0474(2) 0.0462(17) Uani 1 1 d . . . . .
H71A H 0.583671 0.998678 0.026471 0.055 Uiso 1 1 calc R . . . .
H71B H 0.460411 1.031296 0.035869 0.055 Uiso 1 1 calc R . . . .
C73 C 0.9932(8) 0.7101(4) 0.2102(2) 0.056(2) Uani 1 1 d . . . . .
H73 H 1.043167 0.706164 0.232003 0.067 Uiso 1 1 calc R . . . .
C75 C 0.4109(6) 1.2312(3) -0.0558(2) 0.0504(18) Uani 1 1 d . . . . .
H75A H 0.417516 1.189909 -0.067993 0.076 Uiso 1 1 calc GR . . . .
H75B H 0.328362 1.241830 -0.052468 0.076 Uiso 1 1 calc GR . . . .
H75C H 0.449214 1.230441 -0.030349 0.076 Uiso 1 1 calc GR . . . .
C72 C 0.5867(7) 1.0490(3) 0.0799(2) 0.0457(17) Uani 1 1 d . . . . .
H72A H 0.623763 1.086597 0.068365 0.055 Uiso 1 1 calc R . . . .
H72B H 0.528130 1.062861 0.099174 0.055 Uiso 1 1 calc R . . . .
Cl1 Cl 0.6607(2) 0.53584(12) 0.18321(7) 0.0688(6) Uiso 1 1 d . . . . .
Cl2 Cl 0.2628(4) 1.3768(2) -0.18480(12) 0.1172(11) Uiso 1 1 d . . . . .
O1 O 0.6067(4) 0.4656(2) 0.18732(14) 0.0452(11) Uiso 1 1 d . . . . .
O3 O 0.7690(6) 0.5243(3) 0.20550(19) 0.0727(17) Uiso 1 1 d . . . . .
O2 O 0.7065(12) 0.5323(6) 0.1455(3) 0.060(3) Uiso 0.51 1 d . . P A 1
O4 O 0.5871(7) 0.5706(4) 0.2053(2) 0.0809(19) Uiso 1 1 d . . . . .
O5 O 0.2844(8) 1.3555(4) -0.1438(3) 0.104(2) Uiso 1 1 d . . . . .
O6 O 0.1370(7) 1.3742(3) -0.1871(2) 0.084(2) Uiso 1 1 d . . . . .
O7 O 0.3156(7) 1.4294(4) -0.1913(2) 0.095(2) Uiso 1 1 d . . . . .
O8 O 0.3068(13) 1.3128(7) -0.1984(5) 0.083(4) Uiso 0.54 1 d . . P B 1
O9 O 0.6513(10) 0.5481(5) 0.1470(3) 0.044(2) Uiso 0.49 1 d . . P A 2
O10 O 0.2952(16) 1.3365(8) -0.2192(6) 0.090(5) Uiso 0.46 1 d . . P B 2

loop_
_atom_site_aniso_label
_atom_site_aniso_U_11
_atom_site_aniso_U_22
_atom_site_aniso_U_33
_atom_site_aniso_U_23
_atom_site_aniso_U_13
_atom_site_aniso_U_12
Fe1 0.0191(3) 0.0189(3) 0.0188(3) 0.0019(3) 0.0006(3) 0.0001(3)
I1 0.03668(19) 0.03668(19) 0.02095(17) 0.00652(14) 0.00107(15) 0.00168(17)
P1 0.0214(6) 0.0220(6) 0.0211(6) 0.0012(5) 0.0017(5) -0.0022(5)
P2 0.0213(6) 0.0291(7) 0.0269(7) -0.0019(5) -0.0011(5) -0.0005(5)
P3 0.0250(6) 0.0200(6) 0.0301(7) 0.0038(5) 0.0012(6) 0.0002(5)
P4 0.0247(6) 0.0223(6) 0.0212(6) -0.0002(5) 0.0019(5) 0.0031(5)
Fe2 0.0213(3) 0.0176(3) 0.0165(3) 0.0003(2) 0.0019(3) 0.0008(3)
I2 0.0465(2) 0.03170(18) 0.01823(16) -0.00065(13) 0.00030(15) 0.00070(17)
P5 0.0255(6) 0.0218(6) 0.0209(6) 0.0028(5) 0.0008(5) -0.0009(5)
P6 0.0185(6) 0.0305(7) 0.0230(7) -0.0007(5) 0.0012(5) 0.0003(5)
P7 0.0386(8) 0.0231(6) 0.0246(7) 0.0014(5) 0.0094(6) 0.0096(6)
P8 0.0220(6) 0.0179(5) 0.0219(6) 0.0016(5) 0.0004(5) 0.0021(5)
C1 0.039(3) 0.024(3) 0.023(3) 0.002(2) 0.003(2) 0.004(2)
C2 0.038(3) 0.037(3) 0.045(4) 0.022(3) -0.002(3) -0.001(3)
C3 0.034(3) 0.024(3) 0.030(3) 0.006(2) 0.007(2) 0.000(2)
C6 0.031(3) 0.035(3) 0.029(3) -0.001(2) 0.008(2) 0.006(2)
C9 0.038(3) 0.020(2) 0.035(3) -0.002(2) 0.003(2) -0.001(2)
C8 0.047(4) 0.030(3) 0.037(3) -0.012(2) -0.003(3) 0.006(3)
C7 0.039(3) 0.052(4) 0.029(3) -0.013(3) 0.007(3) 0.000(3)
C5 0.029(3) 0.037(3) 0.035(3) 0.008(3) -0.002(3) 0.006(2)
C12 0.024(3) 0.043(3) 0.039(3) -0.004(3) 0.006(3) -0.008(2)
C10 0.036(3) 0.034(3) 0.046(4) 0.015(3) -0.002(3) 0.010(3)
C11 0.023(3) 0.027(3) 0.029(3) 0.008(2) 0.000(2) 0.006(2)
C13 0.040(3) 0.028(3) 0.041(4) 0.008(2) -0.010(3) -0.010(3)
C17 0.047(3) 0.035(3) 0.031(3) 0.000(3) -0.002(3) 0.014(3)
C15 0.037(3) 0.035(3) 0.034(3) 0.001(2) 0.010(3) 0.005(2)
C16 0.030(3) 0.030(3) 0.024(3) 0.001(2) 0.002(2) 0.009(2)
C14 0.024(2) 0.033(3) 0.027(3) -0.002(2) 0.002(2) 0.002(2)
C19 0.025(3) 0.034(3) 0.033(3) 0.003(2) -0.002(2) -0.006(2)
C22 0.048(4) 0.032(3) 0.025(3) 0.004(2) 0.002(3) 0.001(3)
C20 0.030(3) 0.039(3) 0.035(3) 0.002(2) -0.008(3) -0.003(2)
C21 0.032(3) 0.024(3) 0.024(3) 0.003(2) 0.003(2) -0.001(2)
C25 0.134(9) 0.034(4) 0.044(4) -0.009(3) 0.037(5) 0.000(5)
C26 0.050(4) 0.041(4) 0.052(4) 0.009(3) 0.025(3) 0.025(3)
C23 0.041(3) 0.025(3) 0.030(3) 0.002(2) 0.008(3) 0.009(2)
C24 0.081(5) 0.023(3) 0.036(3) -0.005(2) 0.010(4) 0.002(3)
C29 0.022(3) 0.047(4) 0.047(4) -0.007(3) 0.003(3) -0.007(3)
C32 0.031(3) 0.034(3) 0.025(3) -0.001(2) -0.002(2) 0.008(2)
C27 0.025(3) 0.045(4) 0.039(3) 0.006(3) -0.004(3) -0.001(3)
C30 0.026(3) 0.040(3) 0.036(3) -0.010(3) -0.001(2) 0.001(2)
C31 0.045(4) 0.047(4) 0.031(3) -0.009(3) -0.007(3) -0.001(3)
C33 0.045(4) 0.051(4) 0.038(4) -0.006(3) -0.019(3) 0.013(3)
C28 0.050(4) 0.027(3) 0.039(4) 0.007(2) 0.003(3) -0.009(3)
C35 0.024(2) 0.019(2) 0.025(3) -0.0012(19) 0.000(2) -0.0018(19)
C38 0.027(3) 0.047(4) 0.037(3) 0.000(3) -0.004(2) 0.011(3)
C37 0.033(3) 0.033(3) 0.026(3) -0.002(2) -0.002(2) -0.005(2)
C39 0.030(3) 0.055(4) 0.043(4) 0.013(3) -0.003(3) -0.011(3)
C36 0.028(3) 0.020(2) 0.029(3) -0.001(2) 0.004(2) -0.003(2)
C34 0.039(3) 0.021(3) 0.057(4) 0.006(3) 0.004(3) -0.005(2)
C41 0.037(3) 0.037(3) 0.024(3) -0.001(2) 0.008(2) 0.002(3)
C44 0.041(4) 0.036(3) 0.078(5) 0.015(3) 0.014(4) -0.010(3)
C40 0.026(2) 0.028(3) 0.027(3) 0.004(2) 0.008(2) 0.006(2)
C45 0.034(3) 0.040(3) 0.045(4) 0.004(3) -0.001(3) -0.016(3)
C42 0.056(4) 0.042(4) 0.038(3) 0.013(3) 0.011(3) 0.023(3)
C43 0.034(3) 0.040(3) 0.053(4) 0.011(3) -0.003(3) 0.009(3)
C46 0.029(3) 0.023(3) 0.030(3) -0.001(2) 0.001(2) 0.004(2)
C48 0.060(4) 0.049(4) 0.032(3) -0.003(3) 0.017(3) 0.016(3)
C47 0.051(4) 0.027(3) 0.047(4) -0.004(3) 0.002(3) 0.005(3)
C49 0.033(3) 0.028(3) 0.037(3) -0.004(2) 0.006(3) 0.002(2)
C50 0.055(4) 0.024(3) 0.038(3) -0.004(2) 0.014(3) -0.005(3)
C52 0.086(6) 0.044(4) 0.036(4) 0.004(3) -0.011(4) 0.032(4)
C51 0.052(4) 0.033(3) 0.028(3) -0.010(2) -0.002(3) -0.009(3)
C61 0.045(4) 0.063(5) 0.027(3) 0.013(3) -0.005(3) 0.014(3)
C57 0.035(3) 0.052(4) 0.051(4) -0.007(3) 0.011(3) -0.010(3)
C54 0.041(3) 0.030(3) 0.040(3) 0.004(3) 0.005(3) -0.014(3)
C59 0.021(3) 0.087(6) 0.049(4) -0.011(4) 0.004(3) -0.008(3)
C60 0.039(3) 0.045(4) 0.044(4) 0.007(3) 0.015(3) -0.007(3)
C58 0.018(3) 0.094(6) 0.042(4) -0.007(4) -0.006(3) 0.008(3)
C55 0.039(4) 0.048(4) 0.056(4) -0.017(3) -0.008(3) -0.011(3)
C53 0.036(3) 0.033(3) 0.050(4) -0.005(3) -0.004(3) -0.004(3)
C63 0.061(4) 0.035(3) 0.034(3) 0.009(2) 0.007(3) 0.007(3)
C62 0.043(3) 0.028(3) 0.036(3) 0.005(2) 0.008(3) 0.002(3)
C66 0.023(3) 0.054(4) 0.038(3) 0.016(3) 0.005(2) 0.003(3)
C64 0.067(5) 0.040(4) 0.042(4) 0.013(3) 0.007(4) 0.027(3)
C65 0.031(3) 0.052(4) 0.066(5) -0.010(4) -0.002(3) -0.015(3)
C68 0.086(6) 0.025(3) 0.052(4) -0.005(3) 0.011(4) -0.010(3)
C67 0.065(5) 0.040(4) 0.047(4) -0.002(3) -0.018(4) -0.009(3)
C70 0.067(5) 0.039(4) 0.043(4) -0.009(3) 0.012(4) 0.017(3)
C74 0.107(7) 0.036(4) 0.076(6) 0.007(4) 0.063(6) 0.027(4)
C69 0.035(3) 0.047(4) 0.044(4) -0.011(3) 0.004(3) 0.010(3)
C71 0.046(4) 0.044(4) 0.049(4) 0.024(3) 0.006(3) 0.011(3)
C73 0.072(5) 0.057(5) 0.038(4) 0.000(3) -0.025(4) 0.023(4)
C75 0.047(4) 0.046(4) 0.058(5) 0.004(3) 0.022(4) 0.014(3)
C72 0.053(4) 0.025(3) 0.060(5) 0.017(3) 0.006(3) 0.006(3)

loop_
_atom_type_symbol
_atom_type_description
_atom_type_scat_dispersion_real
_atom_type_scat_dispersion_imag
_atom_type_scat_source
C C 0.0033 0.0016 'International Tables Vol C Tables 4.2.6.8 and 6.1.1.4'
H H 0.0000 0.0000 'International Tables Vol C Tables 4.2.6.8 and 6.1.1.4'
Cl Cl 0.1484 0.1585 'International Tables Vol C Tables 4.2.6.8 and 6.1.1.4'
Fe Fe 0.3463 0.8444 'International Tables Vol C Tables 4.2.6.8 and 6.1.1.4'
I I -0.4742 1.8119 'International Tables Vol C Tables 4.2.6.8 and 6.1.1.4'
O O 0.0106 0.0060 'International Tables Vol C Tables 4.2.6.8 and 6.1.1.4'
P P 0.1023 0.0942 'International Tables Vol C Tables 4.2.6.8 and 6.1.1.4'

loop_
_exptl_crystal_face_index_h
_exptl_crystal_face_index_k
_exptl_crystal_face_index_l
_exptl_crystal_face_perp_dist
_exptl_oxdiff_crystal_face_indexfrac_h
_exptl_oxdiff_crystal_face_indexfrac_k
_exptl_oxdiff_crystal_face_indexfrac_l
_exptl_oxdiff_crystal_face_x
_exptl_oxdiff_crystal_face_y
_exptl_oxdiff_crystal_face_z
12 17 -15 0.0638 12.0000 16.9999 -14.9996 0.4350 -0.1458 0.8920
-13 -16 -11 0.0498 -13.0000 -15.9999 -11.0004 -0.8207 0.2773 -0.5206
3 0 47 0.0757 3.0000 -0.0000 47.0000 0.7601 -0.2662 -0.6031
15 -9 -2 0.0268 15.0000 -9.0002 -2.0002 0.6944 0.6026 0.3818
13 -14 10 0.0283 13.0000 -14.0002 9.9998 0.7408 0.6248 0.0566
-15 6 8 0.0506 -15.0000 6.0002 8.0001 -0.6230 -0.5553 -0.5193
-15 9 2 0.0357 -15.0000 9.0002 2.0002 -0.6944 -0.6026 -0.3818
2 -28 -16 0.0638 2.0001 -28.0001 -16.0006 -0.1720 0.9905 -0.1419
-8 11 38 0.0684 -8.0000 11.0001 38.0002 0.1244 -0.7659 -0.6565
5 27 -14 0.0830 4.9999 27.0000 -13.9995 0.1247 -0.6006 0.8054
-16 0 -8 0.0327 -16.0000 0.0002 -8.0000 -0.8941 -0.2852 -0.4091
-12 17 13 0.0493 -12.0001 17.0002 13.0003 -0.3853 -0.8546 -0.3193

loop_
_geom_angle_atom_site_label_1
_geom_angle_atom_site_label_2
_geom_angle_atom_site_label_3
_geom_angle
_geom_angle_site_symmetry_1
_geom_angle_site_symmetry_3
_geom_angle_publ_flag
P1 Fe1 I1 121.62(5) . . ?
P2 Fe1 I1 116.67(5) . . ?
P2 Fe1 P1 121.71(6) . . ?
P3 Fe1 I1 89.89(4) . . ?
P3 Fe1 P1 81.46(5) . . ?
P3 Fe1 P2 99.48(6) . . ?
P4 Fe1 I1 89.92(4) . . ?
P4 Fe1 P1 97.90(5) . . ?
P4 Fe1 P2 81.39(5) . . ?
P4 Fe1 P3 179.10(6) . . ?
C14 P1 Fe1 105.06(19) . . ?
C14 P1 C19 102.6(3) . . ?
C14 P1 C21 108.0(3) . . ?
C19 P1 Fe1 128.80(19) . . ?
C21 P1 Fe1 117.04(19) . . ?
C21 P1 C19 93.4(2) . . ?
C29 P2 Fe1 129.9(2) . . ?
C32 P2 Fe1 104.61(19) . . ?
C32 P2 C29 103.0(3) . . ?
C30 P2 Fe1 116.7(2) . . ?
C30 P2 C29 93.4(3) . . ?
C30 P2 C32 107.2(3) . . ?
C5 P3 Fe1 118.1(2) . . ?
C34 P3 Fe1 126.7(2) . . ?
C34 P3 C5 94.2(3) . . ?
C46 P3 Fe1 105.41(18) . . ?
C46 P3 C5 103.3(3) . . ?
C46 P3 C34 106.7(3) . . ?
C6 P4 Fe1 119.96(19) . . ?
C9 P4 Fe1 125.49(19) . . ?
C9 P4 C6 93.9(3) . . ?
C16 P4 Fe1 104.47(18) . . ?
C16 P4 C6 102.7(3) . . ?
C16 P4 C9 108.0(3) . . ?
P5 Fe2 I2 121.90(5) . . ?
P6 Fe2 I2 116.04(5) . . ?
P6 Fe2 P5 122.06(6) . . ?
P7 Fe2 I2 89.65(4) . . ?
P7 Fe2 P5 81.01(5) . . ?
P7 Fe2 P6 99.74(6) . . ?
P7 Fe2 P8 178.85(6) . . ?
P8 Fe2 I2 90.51(4) . . ?
P8 Fe2 P5 97.94(5) . . ?
P8 Fe2 P6 81.21(5) . . ?
C1 P5 Fe2 105.52(19) . . ?
C1 P5 C13 102.3(3) . . ?
C1 P5 C40 106.6(2) . . ?
C13 P5 Fe2 130.7(2) . . ?
C40 P5 Fe2 115.65(18) . . ?
C40 P5 C13 93.7(3) . . ?
C12 P6 Fe2 129.2(2) . . ?
C38 P6 Fe2 116.2(2) . . ?
C38 P6 C12 93.5(3) . . ?
C36 P6 Fe2 105.48(18) . . ?
C36 P6 C12 103.2(3) . . ?
C36 P6 C38 107.4(3) . . ?
C26 P7 Fe2 126.8(2) . . ?
C26 P7 C24 94.9(4) . . ?
C23 P7 Fe2 105.84(18) . . ?
C23 P7 C26 106.6(3) . . ?
C23 P7 C24 103.3(3) . . ?
C24 P7 Fe2 117.0(2) . . ?
C3 P8 Fe2 119.21(18) . . ?
C11 P8 Fe2 126.00(18) . . ?
C11 P8 C3 93.9(2) . . ?
C35 P8 Fe2 105.14(17) . . ?
C35 P8 C3 103.0(2) . . ?
C35 P8 C11 107.2(3) . . ?
C23 C1 P5 115.9(4) . . ?
C62 C1 P5 124.5(5) . . ?
C62 C1 C23 119.6(5) . . ?
C10 C2 C3 107.5(5) . . ?
C2 C3 P8 104.6(4) . . ?
C28 C3 P8 114.7(4) . . ?
C28 C3 C2 111.3(5) . . ?
C7 C6 P4 104.8(4) . . ?
C69 C6 P4 114.2(4) . . ?
C69 C6 C7 110.4(5) . . ?
C8 C9 P4 104.5(4) . . ?
C53 C9 P4 110.8(4) . . ?
C53 C9 C8 111.1(5) . . ?
C7 C8 C9 106.8(5) . . ?
C8 C7 C6 108.6(5) . . ?
C43 C5 P3 115.5(5) . . ?
C43 C5 C71 111.1(5) . . ?
C71 C5 P3 104.4(4) . . ?
C59 C12 P6 105.4(5) . . ?
C60 C12 P6 118.4(4) . . ?
C60 C12 C59 114.0(5) . . ?
C2 C10 C11 106.2(5) . . ?
C10 C11 P8 104.5(4) . . ?
C27 C11 P8 110.8(4) . . ?
C27 C11 C10 111.1(5) . . ?
C39 C13 P5 105.0(4) . . ?
C67 C13 P5 117.9(5) . . ?
C67 C13 C39 114.2(6) . . ?
C52 C17 C16 119.1(6) . . ?
C14 C15 C48 119.9(6) . . ?
C17 C16 P4 125.1(5) . . ?
C32 C16 P4 114.3(4) . . ?
C32 C16 C17 120.2(5) . . ?
C15 C14 P1 124.3(5) . . ?
C15 C14 C46 119.3(5) . . ?
C46 C14 P1 116.4(4) . . ?
C20 C19 P1 118.5(4) . . ?
C20 C19 C45 115.1(5) . . ?
C45 C19 P1 105.7(4) . . ?
C22 C21 P1 116.9(4) . . ?
C54 C21 P1 106.1(4) . . ?
C54 C21 C22 115.2(5) . . ?
C74 C25 C24 108.7(6) . . ?
C74 C26 P7 103.1(6) . . ?
C75 C26 P7 113.9(5) . . ?
C75 C26 C74 111.4(6) . . ?
C1 C23 P7 114.0(4) . . ?
C42 C23 P7 125.5(5) . . ?
C42 C23 C1 120.2(5) . . ?
C25 C24 P7 103.9(6) . . ?
C25 C24 C68 109.8(6) . . ?
C68 C24 P7 114.1(5) . . ?
C57 C29 P2 117.0(4) . . ?
C65 C29 P2 106.2(4) . . ?
C65 C29 C57 114.7(6) . . ?
C16 C32 P2 115.8(4) . . ?
C33 C32 P2 125.0(5) . . ?
C33 C32 C16 119.2(6) . . ?
C31 C30 P2 116.2(4) . . ?
C55 C30 P2 106.9(4) . . ?
C55 C30 C31 115.3(5) . . ?
C73 C33 C32 119.5(7) . . ?
C36 C35 P8 113.8(4) . . ?
C49 C35 P8 125.5(4) . . ?
C49 C35 C36 120.4(5) . . ?
C61 C38 P6 116.8(4) . . ?
C61 C38 C58 114.8(6) . . ?
C58 C38 P6 105.4(5) . . ?
C51 C37 C36 120.2(6) . . ?
C66 C39 C13 108.0(5) . . ?
C35 C36 P6 115.8(4) . . ?
C37 C36 P6 125.0(4) . . ?
C37 C36 C35 119.2(5) . . ?
C44 C34 P3 112.2(4) . . ?
C72 C34 P3 104.3(4) . . ?
C72 C34 C44 111.7(6) . . ?
C41 C40 P5 116.5(4) . . ?
C41 C40 C66 116.4(5) . . ?
C66 C40 P5 105.6(4) . . ?
C54 C45 C19 108.9(5) . . ?
C23 C42 C64 119.6(6) . . ?
C14 C46 P3 114.5(4) . . ?
C14 C46 C47 119.7(5) . . ?
C47 C46 P3 125.6(5) . . ?
C70 C48 C15 120.3(6) . . ?
C70 C47 C46 119.7(6) . . ?
C35 C49 C50 120.0(6) . . ?
C49 C50 C51 119.5(6) . . ?
C73 C52 C17 121.1(7) . . ?
C37 C51 C50 120.5(6) . . ?
C45 C54 C21 108.3(5) . . ?
C58 C59 C12 108.3(5) . . ?
C59 C58 C38 107.6(5) . . ?
C30 C55 C65 107.3(5) . . ?
C64 C63 C62 120.2(6) . . ?
C1 C62 C63 120.3(6) . . ?
C39 C66 C40 107.2(5) . . ?
C63 C64 C42 120.0(6) . . ?
C29 C65 C55 109.2(6) . . ?
C48 C70 C47 121.0(6) . . ?
C25 C74 C26 106.3(6) . . ?
C72 C71 C5 106.1(5) . . ?
C52 C73 C33 120.7(6) . . ?
C34 C72 C71 106.9(5) . . ?
O3 Cl1 O1 97.0(3) . . ?
O2 Cl1 O1 100.0(5) . . ?
O2 Cl1 O3 99.0(6) . . ?
O4 Cl1 O1 102.6(4) . . ?
O4 Cl1 O3 108.7(4) . . ?
O4 Cl1 O2 141.4(7) . . ?
O9 Cl1 O1 104.0(5) . . ?
O9 Cl1 O3 127.6(6) . . ?
O9 Cl1 O4 112.5(6) . . ?
O5 Cl2 O8 87.8(7) . . ?
O5 Cl2 O10 121.6(9) . . ?
O6 Cl2 O5 101.8(6) . . ?
O6 Cl2 O8 106.1(7) . . ?
O6 Cl2 O10 100.4(8) . . ?
O7 Cl2 O5 110.4(6) . . ?
O7 Cl2 O6 119.3(6) . . ?
O7 Cl2 O8 124.6(7) . . ?
O7 Cl2 O10 104.1(8) . . ?

loop_
_geom_bond_atom_site_label_1
_geom_bond_atom_site_label_2
_geom_bond_distance
_geom_bond_site_symmetry_2
_geom_bond_publ_flag
Fe1 I1 2.5915(8) . ?
Fe1 P1 2.3013(15) . ?
Fe1 P2 2.2892(15) . ?
Fe1 P3 2.2714(15) . ?
Fe1 P4 2.2692(14) . ?
P1 C14 1.843(6) . ?
P1 C19 1.897(6) . ?
P1 C21 1.871(5) . ?
P2 C29 1.895(6) . ?
P2 C32 1.849(6) . ?
P2 C30 1.845(6) . ?
P3 C5 1.883(6) . ?
P3 C34 1.866(6) . ?
P3 C46 1.829(6) . ?
P4 C6 1.890(6) . ?
P4 C9 1.868(6) . ?
P4 C16 1.819(6) . ?
Fe2 I2 2.5924(7) . ?
Fe2 P5 2.2964(15) . ?
Fe2 P6 2.2821(15) . ?
Fe2 P7 2.2641(15) . ?
Fe2 P8 2.2694(14) . ?
P5 C1 1.851(6) . ?
P5 C13 1.890(6) . ?
P5 C40 1.857(5) . ?
P6 C12 1.897(6) . ?
P6 C38 1.865(6) . ?
P6 C36 1.848(6) . ?
P7 C26 1.862(7) . ?
P7 C23 1.827(6) . ?
P7 C24 1.889(7) . ?
P8 C3 1.899(5) . ?
P8 C11 1.865(5) . ?
P8 C35 1.828(5) . ?
C1 C23 1.397(8) . ?
C1 C62 1.390(8) . ?
C2 C3 1.543(8) . ?
C2 C10 1.532(9) . ?
C3 C28 1.522(8) . ?
C6 C7 1.551(9) . ?
C6 C69 1.540(9) . ?
C9 C8 1.531(8) . ?
C9 C53 1.529(9) . ?
C8 C7 1.515(9) . ?
C5 C43 1.529(9) . ?
C5 C71 1.539(9) . ?
C12 C59 1.535(9) . ?
C12 C60 1.524(9) . ?
C10 C11 1.536(8) . ?
C11 C27 1.526(8) . ?
C13 C39 1.543(10) . ?
C13 C67 1.531(9) . ?
C17 C16 1.407(8) . ?
C17 C52 1.376(9) . ?
C15 C14 1.393(8) . ?
C15 C48 1.398(9) . ?
C16 C32 1.403(8) . ?
C14 C46 1.397(8) . ?
C19 C20 1.520(8) . ?
C19 C45 1.534(8) . ?
C22 C21 1.525(8) . ?
C21 C54 1.523(8) . ?
C25 C24 1.518(11) . ?
C25 C74 1.514(14) . ?
C26 C74 1.560(11) . ?
C26 C75 1.516(10) . ?
C23 C42 1.387(8) . ?
C24 C68 1.546(9) . ?
C29 C57 1.542(10) . ?
C29 C65 1.528(9) . ?
C32 C33 1.398(8) . ?
C30 C31 1.536(9) . ?
C30 C55 1.531(9) . ?
C33 C73 1.395(10) . ?
C35 C36 1.405(8) . ?
C35 C49 1.387(7) . ?
C38 C61 1.519(9) . ?
C38 C58 1.525(9) . ?
C37 C36 1.387(8) . ?
C37 C51 1.385(9) . ?
C39 C66 1.510(9) . ?
C34 C44 1.531(9) . ?
C34 C72 1.523(9) . ?
C41 C40 1.520(8) . ?
C40 C66 1.538(8) . ?
C45 C54 1.521(9) . ?
C42 C64 1.408(9) . ?
C46 C47 1.405(8) . ?
C48 C70 1.363(10) . ?
C47 C70 1.374(10) . ?
C49 C50 1.390(9) . ?
C50 C51 1.395(10) . ?
C52 C73 1.371(12) . ?
C59 C58 1.523(11) . ?
C55 C65 1.532(11) . ?
C63 C62 1.391(9) . ?
C63 C64 1.378(10) . ?
C71 C72 1.539(11) . ?
Cl1 O1 1.595(5) . ?
Cl1 O3 1.451(7) . ?
Cl1 O2 1.375(12) . ?
Cl1 O4 1.329(7) . ?
Cl1 O9 1.251(10) . ?
Cl2 O5 1.472(9) . ?
Cl2 O6 1.417(8) . ?
Cl2 O7 1.270(8) . ?
Cl2 O8 1.499(14) . ?
Cl2 O10 1.480(17) . ?
